data_2214971
loop_
_publ_author_name
'Mehmet Akkurt'
'\,Serife P\?inar Yal\,c\?in'
'Ali Asghar Jarrahpour'
'Mohammad Nazari'
'Orhan B\"uy\"ukg\"ung\"or'

_publ_section_title
;
 4-(4-Nitrophenyl)-3-phenoxyazetidin-2-one
;
_journal_coeditor_code BH2126
_journal_issue 9
_journal_name_full 'Acta Crystallographica Section E'
_journal_page_first o3729
_journal_page_last o3730
_journal_paper_doi 10.1107/S1600536807038354
_journal_volume 63
_journal_year 2007
_chemical_formula_iupac 'C15 H12 N2 O4'
_chemical_formula_moiety 'C15 H12 N2 O4'
_chemical_formula_sum 'C15 H12 N2 O4'
_chemical_formula_weight 284.27
_chemical_name_systematic
;
4-(4-Nitrophenyl)-3-phenoxyazetidin-2-one
;
_space_group_IT_number 2
_symmetry_cell_setting triclinic
_symmetry_space_group_name_Hall '-P 1'
_symmetry_space_group_name_H-M 'P -1'
_atom_sites_solution_hydrogens geom
_atom_sites_solution_primary direct
_atom_sites_solution_secondary difmap
_cell_angle_alpha 80.552(9)
_cell_angle_beta 75.167(9)
_cell_angle_gamma 82.188(9)
_cell_formula_units_Z 2
_cell_length_a 6.1548(7)
_cell_length_b 9.8007(11)
_cell_length_c 11.9296(13)
_cell_measurement_reflns_used 3067
_cell_measurement_temperature 296
_cell_measurement_theta_max 27.90
_cell_measurement_theta_min 2.12
_cell_volume 682.86(14)
_computing_cell_refinement X-AREA
_computing_data_collection 'X-AREA (Stoe & Cie, 2002)'
_computing_data_reduction 'X-RED32 (Stoe & Cie, 2002)'
_computing_molecular_graphics 'ORTEP-3 for Windows (Farrugia, 1997)'
_computing_publication_material 'WinGX (Farrugia, 1999)'
_computing_structure_refinement 'SHELXL97 (Sheldrick, 1997)'
_computing_structure_solution 'SIR97 (Altomare <i>et al.</i>,  1999)'
_diffrn_ambient_temperature 296
_diffrn_detector_area_resol_mean 6.67
_diffrn_measured_fraction_theta_full 0.981
_diffrn_measured_fraction_theta_max 0.981
_diffrn_measurement_device '2-circle goniometer'
_diffrn_measurement_device_type 'Stoe IPDS2'
_diffrn_measurement_method \w
_diffrn_radiation_monochromator 'plane graphite'
_diffrn_radiation_type 'Mo K\a'
_diffrn_radiation_wavelength 0.71073
_diffrn_reflns_av_R_equivalents 0.0317
_diffrn_reflns_av_sigmaI/netI 0.0302
_diffrn_reflns_limit_h_max 7
_diffrn_reflns_limit_h_min -7
_diffrn_reflns_limit_k_max 12
_diffrn_reflns_limit_k_min -12
_diffrn_reflns_limit_l_max 14
_diffrn_reflns_limit_l_min -14
_diffrn_reflns_number 5874
_diffrn_reflns_reduction_process
;
;
_diffrn_reflns_theta_full 26.00
_diffrn_reflns_theta_max 26.00
_diffrn_reflns_theta_min 2.12
_diffrn_standards_number 0
_exptl_absorpt_coefficient_mu 0.102
_exptl_absorpt_correction_T_max 0.978
_exptl_absorpt_correction_T_min 0.925
_exptl_absorpt_correction_type integration
_exptl_absorpt_process_details '(X-RED32; Stoe & Cie, 2002)'
_exptl_crystal_colour 'light yellow'
_exptl_crystal_density_diffrn 1.383
_exptl_crystal_density_method 'Not Measured'
_exptl_crystal_description prism
_exptl_crystal_F_000 296
_exptl_crystal_size_max 0.77
_exptl_crystal_size_mid 0.41
_exptl_crystal_size_min 0.22
_refine_diff_density_max 0.191
_refine_diff_density_min -0.240
_refine_ls_extinction_coef 0.028(4)
_refine_ls_extinction_expression FC^*^=KFC[1+0.001XFC^2^\L^3^/SIN(2\Q)]^-1/4^
_refine_ls_extinction_method SHELXL97
_refine_ls_goodness_of_fit_ref 1.031
_refine_ls_hydrogen_treatment mixed
_refine_ls_matrix_type full
_refine_ls_number_parameters 195
_refine_ls_number_reflns 2635
_refine_ls_number_restraints 0
_refine_ls_restrained_S_all 1.031
_refine_ls_R_factor_all 0.0573
_refine_ls_R_factor_gt 0.0433
_refine_ls_shift/su_max 0.000
_refine_ls_shift/su_mean 0.000
_refine_ls_structure_factor_coef Fsqd
_refine_ls_weighting_details 'calc w=1/[\s^2^(Fo^2^)+(0.0485P)^2^+0.1246P] where P=(Fo^2^+2Fc^2^)/3'
_refine_ls_weighting_scheme calc
_refine_ls_wR_factor_gt 0.1081
_refine_ls_wR_factor_ref 0.1164
_reflns_number_gt 2047
_reflns_number_total 2635
_reflns_threshold_expression I>2\s(I)
_cod_data_source_file bh2126.cif
_cod_data_source_block I
_cod_database_code 2214971
_cod_database_fobs_code 2214971

loop_
_symmetry_equiv_pos_site_id
_symmetry_equiv_pos_as_xyz
1 x,y,z
2 -x,-y,-z

loop_
_atom_site_aniso_label
_atom_site_aniso_U_11
_atom_site_aniso_U_22
_atom_site_aniso_U_33
_atom_site_aniso_U_12
_atom_site_aniso_U_13
_atom_site_aniso_U_23
O1 0.0555(6) 0.0631(7) 0.0574(7) -0.0073(5) -0.0158(5) -0.0182(5)
O2 0.0579(7) 0.0690(8) 0.0845(9) -0.0143(6) -0.0215(6) -0.0274(7)
O3 0.1617(18) 0.0836(12) 0.166(2) -0.0607(12) -0.0640(16) -0.0180(12)
O4 0.1542(17) 0.0467(9) 0.1371(17) 0.0001(10) -0.0286(13) -0.0104(9)
N1 0.0623(8) 0.0590(9) 0.0615(9) -0.0137(7) -0.0132(7) -0.0248(7)
N2 0.1102(14) 0.0526(10) 0.0743(11) -0.0222(10) -0.0060(10) -0.0157(8)
C1 0.0706(10) 0.0604(10) 0.0480(9) -0.0262(8) -0.0115(8) -0.0039(7)
C2 0.0866(13) 0.0816(14) 0.0718(13) -0.0252(11) -0.0342(11) -0.0021(10)
C3 0.124(2) 0.113(2) 0.0853(17) -0.0509(17) -0.0543(16) 0.0080(15)
C4 0.177(3) 0.121(2) 0.0630(15) -0.071(2) -0.0369(18) -0.0102(15)
C5 0.154(3) 0.107(2) 0.0636(14) -0.0338(19) -0.0079(16) -0.0303(14)
C6 0.0971(15) 0.0826(14) 0.0591(12) -0.0178(11) -0.0053(10) -0.0225(10)
C7 0.0549(9) 0.0428(8) 0.0668(11) -0.0061(7) -0.0212(8) -0.0124(7)
C8 0.0528(8) 0.0444(8) 0.0711(11) -0.0040(7) -0.0185(8) -0.0210(7)
C9 0.0474(8) 0.0475(9) 0.0691(11) -0.0023(7) -0.0169(7) -0.0199(8)
C10 0.0433(7) 0.0473(8) 0.0512(9) -0.0043(6) -0.0088(6) -0.0156(7)
C11 0.0444(8) 0.0517(9) 0.0726(11) -0.0020(7) -0.0184(7) -0.0158(8)
C12 0.0522(9) 0.0596(10) 0.0701(11) -0.0150(8) -0.0137(8) -0.0190(9)
C13 0.0673(10) 0.0476(9) 0.0493(9) -0.0132(7) -0.0035(7) -0.0140(7)
C14 0.0720(11) 0.0496(9) 0.0580(10) 0.0049(8) -0.0202(8) -0.0094(7)
C15 0.0555(9) 0.0563(10) 0.0590(10) -0.0020(7) -0.0223(7) -0.0149(8)

loop_
_atom_site_type_symbol
_atom_site_label
_atom_site_fract_x
_atom_site_fract_y
_atom_site_fract_z
_atom_site_U_iso_or_equiv
_atom_site_thermal_displace_type
_atom_site_calc_flag
_atom_site_refinement_flags
_atom_site_occupancy
O O1 0.43673(18) 0.16127(12) 0.32486(10) 0.0569(4) Uani . . 1.000
O O2 0.31243(19) -0.00746(14) 0.15344(12) 0.0669(5) Uani . . 1.000
O O3 1.0921(4) 0.7129(2) 0.1750(2) 0.1277(10) Uani . . 1.000
O O4 0.7998(4) 0.78343(17) 0.11047(19) 0.1150(9) Uani . . 1.000
N N1 0.6469(2) 0.09919(15) 0.07432(14) 0.0586(5) Uani . . 1.000
N N2 0.9265(4) 0.69132(18) 0.14639(16) 0.0798(7) Uani . . 1.000
C C1 0.5052(3) 0.19644(19) 0.41665(15) 0.0587(6) Uani . . 1.000
C C2 0.6992(4) 0.1401(2) 0.44995(19) 0.0765(8) Uani . . 1.000
C C3 0.7471(5) 0.1856(3) 0.5453(2) 0.1007(11) Uani . . 1.000
C C4 0.6077(7) 0.2836(4) 0.6032(2) 0.1137(13) Uani . . 1.000
C C5 0.4185(6) 0.3397(3) 0.5681(2) 0.1074(13) Uani . . 1.000
C C6 0.3640(4) 0.2961(2) 0.47587(18) 0.0797(8) Uani . . 1.000
C C7 0.5801(3) 0.06734(16) 0.25548(15) 0.0529(5) Uani . . 1.000
C C8 0.4792(3) 0.04325(17) 0.15693(16) 0.0540(5) Uani . . 1.000
C C9 0.7757(3) 0.12692(17) 0.15498(15) 0.0529(5) Uani . . 1.000
C C10 0.8109(2) 0.27613(16) 0.15189(14) 0.0467(5) Uani . . 1.000
C C11 0.9911(3) 0.30699(18) 0.19038(16) 0.0548(5) Uani . . 1.000
C C12 1.0272(3) 0.44190(18) 0.19040(16) 0.0587(6) Uani . . 1.000
C C13 0.8818(3) 0.54697(17) 0.15168(14) 0.0551(5) Uani . . 1.000
C C14 0.6991(3) 0.52079(18) 0.11567(15) 0.0598(6) Uani . . 1.000
C C15 0.6654(3) 0.38471(17) 0.11566(15) 0.0549(6) Uani . . 1.000
H H1 0.684(3) 0.091(2) -0.0023(19) 0.075(6) Uiso . . 1.000
H H2 0.79660 0.07320 0.41010 0.0920 Uiso calc R 1.000
H H3 0.87740 0.14780 0.56940 0.1210 Uiso calc R 1.000
H H4 0.64140 0.31240 0.66680 0.1360 Uiso calc R 1.000
H H5 0.32430 0.40860 0.60680 0.1290 Uiso calc R 1.000
H H6 0.23200 0.33390 0.45360 0.0960 Uiso calc R 1.000
H H7 0.62810 -0.01890 0.30100 0.0630 Uiso calc R 1.000
H H9 0.91710 0.06610 0.14960 0.0640 Uiso calc R 1.000
H H11 1.08870 0.23500 0.21660 0.0660 Uiso calc R 1.000
H H12 1.14830 0.46180 0.21620 0.0700 Uiso calc R 1.000
H H14 0.60000 0.59340 0.09170 0.0720 Uiso calc R 1.000
H H15 0.54260 0.36560 0.09090 0.0660 Uiso calc R 1.000

loop_
_atom_type_symbol
_atom_type_description
_atom_type_scat_dispersion_real
_atom_type_scat_dispersion_imag
_atom_type_scat_source
O O 0.0106 0.0060 'International Tables Vol C Tables 4.2.6.8 and 6.1.1.4'
N N 0.0061 0.0033 'International Tables Vol C Tables 4.2.6.8 and 6.1.1.4'
H H 0.0000 0.0000 'International Tables Vol C Tables 4.2.6.8 and 6.1.1.4'
C C 0.0033 0.0016 'International Tables Vol C Tables 4.2.6.8 and 6.1.1.4'

loop_
_exptl_crystal_face_index_h
_exptl_crystal_face_index_k
_exptl_crystal_face_index_l
_exptl_crystal_face_perp_dist
8 -13 -23 0.3870
7 30 -1 0.3581
0 0 1 0.1986
-2 1 -16 0.1219
24 -11 -22 0.5166
-14 -3 -27 0.3380
1 7 -8 0.1455
5 -12 30 0.2295
-25 -4 -17 0.4433
-11 17 -21 0.4692
11 4 28 0.5806
-2 18 7 0.5642
-10 3 23 0.4196
9 -10 -21 0.3190

loop_
_geom_angle_atom_site_label_1
_geom_angle_atom_site_label_2
_geom_angle_atom_site_label_3
_geom_angle
_geom_angle_publ_flag
C1 O1 C7 118.37(14) no
C8 N1 C9 96.21(14) no
O3 N2 O4 122.8(2) no
O3 N2 C13 118.55(19) no
O4 N2 C13 118.6(2) no
C9 N1 H1 133.2(13) no
C8 N1 H1 127.4(13) no
O1 C1 C6 115.25(17) no
O1 C1 C2 124.64(17) no
C2 C1 C6 120.10(18) no
C1 C2 C3 118.4(2) no
C2 C3 C4 121.3(3) no
C3 C4 C5 119.6(3) no
C4 C5 C6 120.8(3) no
C1 C6 C5 119.8(2) no
O1 C7 C8 111.02(15) no
O1 C7 C9 117.47(13) no
C8 C7 C9 85.24(13) no
O2 C8 N1 133.27(18) no
N1 C8 C7 92.45(14) no
O2 C8 C7 134.29(17) no
N1 C9 C10 116.21(14) no
C7 C9 C10 116.46(14) no
N1 C9 C7 86.05(13) no
C11 C10 C15 118.48(15) no
C9 C10 C11 119.25(14) no
C9 C10 C15 122.23(14) no
C10 C11 C12 121.01(17) no
C11 C12 C13 118.85(18) no
N2 C13 C14 119.22(17) no
N2 C13 C12 118.87(18) no
C12 C13 C14 121.90(16) no
C13 C14 C15 118.61(17) no
C10 C15 C14 121.12(17) no
C1 C2 H2 121.00 no
C3 C2 H2 121.00 no
C2 C3 H3 119.00 no
C4 C3 H3 119.00 no
C3 C4 H4 120.00 no
C5 C4 H4 120.00 no
C4 C5 H5 120.00 no
C6 C5 H5 120.00 no
C1 C6 H6 120.00 no
C5 C6 H6 120.00 no
O1 C7 H7 113.00 no
C8 C7 H7 113.00 no
C9 C7 H7 113.00 no
N1 C9 H9 112.00 no
C7 C9 H9 112.00 no
C10 C9 H9 112.00 no
C10 C11 H11 120.00 no
C12 C11 H11 119.00 no
C11 C12 H12 121.00 no
C13 C12 H12 121.00 no
C13 C14 H14 121.00 no
C15 C14 H14 121.00 no
C10 C15 H15 119.00 no
C14 C15 H15 119.00 no

loop_
_geom_bond_atom_site_label_1
_geom_bond_atom_site_label_2
_geom_bond_distance
_geom_bond_publ_flag
O1 C1 1.377(2) no
O1 C7 1.402(2) no
O2 C8 1.212(2) no
O3 N2 1.209(4) no
O4 N2 1.208(3) no
N1 C8 1.339(2) no
N1 C9 1.471(2) no
N2 C13 1.466(3) no
N1 H1 0.90(2) no
C1 C6 1.375(3) no
C1 C2 1.371(3) no
C2 C3 1.398(3) no
C3 C4 1.351(5) no
C4 C5 1.354(5) no
C5 C6 1.374(4) no
C7 C8 1.526(3) no
C7 C9 1.565(3) no
C9 C10 1.500(2) no
C10 C15 1.382(2) no
C10 C11 1.389(2) no
C11 C12 1.370(3) no
C12 C13 1.371(3) no
C13 C14 1.370(3) no
C14 C15 1.377(2) no
C2 H2 0.9300 no
C3 H3 0.9300 no
C4 H4 0.9300 no
C5 H5 0.9300 no
C6 H6 0.9300 no
C7 H7 0.9800 no
C9 H9 0.9800 no
C11 H11 0.9300 no
C12 H12 0.9300 no
C14 H14 0.9300 no
C15 H15 0.9300 no

loop_
_geom_contact_atom_site_label_1
_geom_contact_atom_site_label_2
_geom_contact_distance
_geom_contact_site_symmetry_2
_geom_contact_publ_flag
O1 O2 3.1236(18) . no
O1 N1 3.063(2) . no
O1 C15 3.202(2) . no
O2 C9 3.383(2) 1_455 no
O2 O1 3.1236(18) . no
O2 O3 3.165(3) 1_445 no
O2 N1 2.940(2) 2_655 no
O3 O2 3.165(3) 1_665 no
O4 C8 3.037(3) 1_565 no
O4 N1 3.103(2) 1_565 no
O1 H11 2.7300 1_455 no
O2 H9 2.4500 1_455 no
O2 H11 2.7000 1_455 no
O2 H1 2.09(2) 2_655 no
O3 H4 2.7600 2_766 no
O3 H12 2.4200 . no
O3 H1 2.79(2) 2_765 no
O4 H14 2.4400 . no
N1 O1 3.063(2) . no
N1 O4 3.103(2) 1_545 no
N1 O2 2.940(2) 2_655 no
N1 H15 2.6300 . no
C1 C10 3.267(2) . no
C2 C9 3.450(3) . no
C2 C10 3.512(3) . no
C2 C11 3.432(3) . no
C3 C7 3.581(3) 2_656 no
C5 C5 3.445(4) 2_666 no
C7 C3 3.581(3) 2_656 no
C8 O4 3.037(3) 1_545 no
C9 C2 3.450(3) . no
C9 O2 3.383(2) 1_655 no
C10 C2 3.512(3) . no
C10 C1 3.267(2) . no
C11 C2 3.432(3) . no
C12 C14 3.589(3) 2_765 no
C14 C12 3.589(3) 2_765 no
C15 O1 3.202(2) . no
C2 H7 2.7000 . no
C3 H7 3.0400 2_656 no
C4 H7 3.0600 2_656 no
C7 H2 2.5500 . no
C8 H1 2.87(2) 2_655 no
C8 H11 2.8500 1_455 no
C9 H2 3.0400 . no
C13 H5 2.9100 2_666 no
H1 O2 2.09(2) 2_655 no
H1 O3 2.79(2) 2_765 no
H1 C8 2.87(2) 2_655 no
H2 C7 2.5500 . no
H2 C9 3.0400 . no
H2 H7 2.2200 . no
H4 O3 2.7600 2_766 no
H5 C13 2.9100 2_666 no
H7 C2 2.7000 . no
H7 H2 2.2200 . no
H7 C3 3.0400 2_656 no
H7 C4 3.0600 2_656 no
H9 O2 2.4500 1_655 no
H9 H11 2.4200 . no
H11 O1 2.7300 1_655 no
H11 O2 2.7000 1_655 no
H11 C8 2.8500 1_655 no
H11 H9 2.4200 . no
H12 O3 2.4200 . no
H14 O4 2.4400 . no
H14 H15 2.5000 2_665 no
H15 N1 2.6300 . no
H15 H14 2.5000 2_665 no

loop_
_geom_hbond_atom_site_label_D
_geom_hbond_atom_site_label_H
_geom_hbond_atom_site_label_A
_geom_hbond_site_symmetry_A
_geom_hbond_distance_DH
_geom_hbond_distance_HA
_geom_hbond_distance_DA
_geom_hbond_angle_DHA
_geom_hbond_publ_flag
N1 H1 O2 2_655 0.90(2) 2.09(2) 2.940(2) 156.9(18) yes
C9 H9 O2 1_655 0.98 2.45 3.383(2) 159 yes

loop_
_geom_torsion_atom_site_label_1
_geom_torsion_atom_site_label_2
_geom_torsion_atom_site_label_3
_geom_torsion_atom_site_label_4
_geom_torsion
_geom_torsion_publ_flag
C7 O1 C1 C2 -3.9(3) no
C7 O1 C1 C6 175.69(16) no
C1 O1 C7 C8 -178.78(14) no
C1 O1 C7 C9 -83.06(19) no
C9 N1 C8 O2 -177.7(2) no
C8 N1 C9 C10 -119.51(16) no
C9 N1 C8 C7 1.93(14) no
C8 N1 C9 C7 -1.89(13) no
O3 N2 C13 C12 0.9(3) no
O4 N2 C13 C14 0.2(3) no
O4 N2 C13 C12 178.9(2) no
O3 N2 C13 C14 -177.8(2) no
O1 C1 C6 C5 -179.2(2) no
C6 C1 C2 C3 0.6(3) no
O1 C1 C2 C3 -179.8(2) no
C2 C1 C6 C5 0.4(3) no
C1 C2 C3 C4 -0.6(4) no
C2 C3 C4 C5 -0.4(5) no
C3 C4 C5 C6 1.4(5) no
C4 C5 C6 C1 -1.4(4) no
O1 C7 C8 O2 -64.5(2) no
C8 C7 C9 N1 1.65(12) no
C8 C7 C9 C10 119.04(15) no
O1 C7 C8 N1 115.82(15) no
O1 C7 C9 C10 7.8(2) no
C9 C7 C8 O2 177.9(2) no
C9 C7 C8 N1 -1.81(13) no
O1 C7 C9 N1 -109.59(16) no
N1 C9 C10 C15 25.4(2) no
C7 C9 C10 C11 104.01(19) no
C7 C9 C10 C15 -73.7(2) no
N1 C9 C10 C11 -156.84(16) no
C9 C10 C11 C12 -179.13(16) no
C15 C10 C11 C12 -1.3(3) no
C9 C10 C15 C14 178.79(16) no
C11 C10 C15 C14 1.0(3) no
C10 C11 C12 C13 0.0(3) no
C11 C12 C13 N2 -177.11(17) no
C11 C12 C13 C14 1.5(3) no
N2 C13 C14 C15 176.84(16) no
C12 C13 C14 C15 -1.8(3) no
C13 C14 C15 C10 0.5(3) no
